data_1009010
loop_
_publ_author_name
'Philippot, E'
'Armand, P'
'Yot, P'
'Cambon, O'
'Goiffon, A'
'McIntyre, G J'
'Bordet, P'

_publ_section_title
;
Neutron and x-ray structure refinements between 15 and 1083 K of
piezoelectric gallium arsenate, Ga As O4: temperature and pressure
behavior compared with other $-alpha-quartz materials
;
_journal_coden_ASTM JSSCBI
_journal_name_full 'Journal of Solid State Chemistry'
_journal_page_first 114
_journal_page_last 123
_journal_paper_doi 10.1006/jssc.1999.8316
_journal_volume 146
_journal_year 1999
_chemical_formula_structural 'Ga (As O4)'
_chemical_formula_sum 'As Ga O4'
_chemical_name_systematic 'Gallium arsenate(V)'
_space_group_IT_number 152
_symmetry_cell_setting trigonal
_symmetry_Int_Tables_number 152
_symmetry_space_group_name_Hall 'P 31 2"'
_symmetry_space_group_name_H-M 'P 31 2 1'
_cell_angle_alpha 90
_cell_angle_beta 90
_cell_angle_gamma 120
_cell_formula_units_Z 3
_cell_length_a 5.059(1)
_cell_length_b 5.059(1)
_cell_length_c 11.424(3)
_cell_volume 253.2
_refine_ls_R_factor_all 0.044
_cod_database_code 1009010

loop_
_symmetry_equiv_pos_as_xyz
x,y,z
-y,x-y,1/3+z
y-x,-x,2/3+z
y,x,-z
-x,y-x,1/3-z
x-y,-y,2/3-z

loop_
_atom_site_aniso_label
_atom_site_aniso_U_11
_atom_site_aniso_U_12
_atom_site_aniso_U_13
_atom_site_aniso_U_22
_atom_site_aniso_U_23
_atom_site_aniso_U_33
Ga1 0.03(1) 0. 0. 0.03(1) -0.0030(7) 0.029(7)
As1 0.0334(9) 0. 0. 0.025(1) -0.0004(6) 0.0264(6)
O1 0.081(8) 0.053(6) 0.013(3) 0.052(5) 0.017(3) 0.045(6)
O2 0.068(7) 0.039(5) -0.015(3) 0.051(5) -0.015(3) 0.045(3)

loop_
_atom_site_label
_atom_site_type_symbol
_atom_site_symmetry_multiplicity
_atom_site_Wyckoff_symbol
_atom_site_fract_x
_atom_site_fract_y
_atom_site_fract_z
_atom_site_occupancy
_atom_site_attached_hydrogens
_atom_site_calc_flag
Ga1 Ga3+ 3 a 0.4557(4) 0. 0.3333 1. 0 d
As1 As5+ 3 b 0.4554(4) 0. 0.8333 1. 0 d
O1 O2- 6 c 0.403(2) 0.311(2) 0.3856(4) 1. 0 d
O2 O2- 6 c 0.404(2) 0.286(2) 0.8745(5) 1. 0 d

loop_
_atom_type_symbol
_atom_type_oxidation_number
Ga3+ 3.000
As5+ 5.000
O2- -2.000
